data_4065608
loop_
_publ_author_name
'Filatov, Alexander S.'
'Rogachev, Andrey Yu.'
'Jackson, Edward A.'
'Scott, Lawrence T.'
'Petrukhina, Marina A.'

_publ_section_title
;
 Increasing the Curvature of a Bowl-Shaped Polyarene by Fullerene-like
 \h2-Complexation of a Transition Metal at the Interior of the Convex
 Surface
;
_journal_issue 5
_journal_name_full Organometallics
_journal_page_first 1231
_journal_paper_doi 10.1021/om100024c
_journal_volume 29
_journal_year 2010
_chemical_formula_moiety 'C42 H12 F24 O16 Rh4'
_chemical_formula_sum 'C42 H12 F24 O16 Rh4'
_chemical_formula_weight 1640.16
_chemical_name_systematic
; 
catena-(bis(\m~3~-\h^2^,\h^2^,\h^2^-Indenocorannulene)-
tris(tetrakis(\m~2~-trifluoroacetato-O,O')-di-rhodium(ii)) 
;
_space_group_IT_number 2
_symmetry_cell_setting triclinic
_symmetry_Int_Tables_number 2
_symmetry_space_group_name_Hall '-P 1'
_symmetry_space_group_name_H-M 'P -1'
_atom_sites_solution_hydrogens geom
_atom_sites_solution_primary direct
_atom_sites_solution_secondary difmap
_audit_creation_method SHELXL-97
_cell_angle_alpha 88.1500(10)
_cell_angle_beta 77.6400(10)
_cell_angle_gamma 73.3260(10)
_cell_formula_units_Z 2
_cell_length_a 9.3332(4)
_cell_length_b 13.0562(6)
_cell_length_c 21.4259(9)
_cell_measurement_reflns_used 9976
_cell_measurement_temperature 173(2)
_cell_measurement_theta_max 28.13
_cell_measurement_theta_min 2.43
_cell_volume 2441.94(19)
_computing_cell_refinement 'SAINT Ver. 6.22  (Bruker-AXS, 2003)'
_computing_data_collection 'SMART Ver. 5.622 (Bruker-AXS, 2003)'
_computing_data_reduction 'SAINT Ver. 6.22'
_computing_molecular_graphics 'SHELXTL Ver. 6.14'
_computing_publication_material 'SHELXTL Ver. 6.14'
_computing_structure_refinement 'SHELXTL Ver. 6.14'
_computing_structure_solution 'SHELXTL Ver. 6.14 (Bruker-AXS, 2003)'
_diffrn_ambient_temperature 173(2)
_diffrn_measured_fraction_theta_full 0.991
_diffrn_measured_fraction_theta_max 0.908
_diffrn_measurement_device_type 'Bruker SMART APEX CCD area-detector'
_diffrn_measurement_method '0.30\% \w scans'
_diffrn_radiation_monochromator graphite
_diffrn_radiation_source 'fine-focus sealed tube'
_diffrn_radiation_type Mo-K\a
_diffrn_radiation_wavelength 0.71073
_diffrn_reflns_av_R_equivalents 0.0266
_diffrn_reflns_av_sigmaI/netI 0.0458
_diffrn_reflns_limit_h_max 12
_diffrn_reflns_limit_h_min -12
_diffrn_reflns_limit_k_max 16
_diffrn_reflns_limit_k_min -16
_diffrn_reflns_limit_l_max 28
_diffrn_reflns_limit_l_min -28
_diffrn_reflns_number 21488
_diffrn_reflns_theta_full 25.00
_diffrn_reflns_theta_max 28.25
_diffrn_reflns_theta_min 2.33
_diffrn_standards_number 0
_exptl_absorpt_coefficient_mu 1.491
_exptl_absorpt_correction_T_max 0.8900
_exptl_absorpt_correction_T_min 0.7547
_exptl_absorpt_correction_type multi-scan
_exptl_absorpt_process_details
;
SADABS  (Bruker-AXS, 2003)
;
_exptl_crystal_colour green
_exptl_crystal_density_diffrn 2.231
_exptl_crystal_density_method 'not measured'
_exptl_crystal_description block
_exptl_crystal_F_000 1576
_exptl_crystal_size_max 0.20
_exptl_crystal_size_mid 0.14
_exptl_crystal_size_min 0.08
_refine_diff_density_max 1.124
_refine_diff_density_min -0.720
_refine_diff_density_rms 0.128
_refine_ls_extinction_method none
_refine_ls_goodness_of_fit_ref 1.028
_refine_ls_hydrogen_treatment noref
_refine_ls_matrix_type full
_refine_ls_number_parameters 802
_refine_ls_number_reflns 10979
_refine_ls_number_restraints 54
_refine_ls_restrained_S_all 1.046
_refine_ls_R_factor_all 0.0552
_refine_ls_R_factor_gt 0.0391
_refine_ls_shift/su_max 0.000
_refine_ls_shift/su_mean 0.000
_refine_ls_structure_factor_coef Fsqd
_refine_ls_weighting_details 'calc w=1/[\s^2^(Fo^2^)+(0.0503P)^2^+1.0457P] where P=(Fo^2^+2Fc^2^)/3'
_refine_ls_weighting_scheme calc
_refine_ls_wR_factor_gt 0.0895
_refine_ls_wR_factor_ref 0.0971
_reflns_number_gt 8587
_reflns_number_total 10979
_reflns_threshold_expression I>2\s(I)
_cod_data_source_file om100024c_si_002.cif
_cod_data_source_block '[Rh2(O2CCF3)4]2*C26H12'
_cod_depositor_comments
;
The following automatic conversions were performed:

'_symmetry_cell_setting' value 'Triclinic' changed to 'triclinic'
according to /home/saulius/struct/CIF-dictionaries/cif_core.dic
dictionary named 'cif_core.dic' version 2.4.1 from 2010-06-29.

Automatic conversion script
Id: cif_fix_values 1715 2011-07-08 13:25:40Z adriana 
;
_cod_original_cell_volume 2441.94(18)
_cod_original_sg_symbol_Hall '-P 1        '
_cod_original_sg_symbol_H-M 'P -1        '
_cod_database_code 4065608

loop_
_symmetry_equiv_pos_as_xyz
'x, y, z'
'-x, -y, -z'

loop_
_atom_site_label
_atom_site_type_symbol
_atom_site_fract_x
_atom_site_fract_y
_atom_site_fract_z
_atom_site_U_iso_or_equiv
_atom_site_adp_type
_atom_site_occupancy
_atom_site_symmetry_multiplicity
_atom_site_calc_flag
_atom_site_refinement_flags
_atom_site_disorder_assembly
_atom_site_disorder_group
Rh1 Rh 0.46313(3) 0.98075(2) 0.451661(14) 0.01776(8) Uani 1 1 d . . .
Rh2 Rh 0.89476(4) 0.96733(3) 0.028105(15) 0.02298(9) Uani 1 1 d . . .
Rh3 Rh 0.24671(3) 0.52026(3) 0.262204(15) 0.02296(9) Uani 1 1 d . . .
Rh4 Rh -0.01331(3) 0.61554(3) 0.254803(15) 0.02162(8) Uani 1 1 d . . .
O8 O 0.7508(3) 1.1079(2) 0.00718(14) 0.0307(7) Uani 1 1 d . . .
O15 O 0.2786(3) 0.4561(3) 0.17335(14) 0.0336(7) Uani 1 1 d . C .
O16 O 0.0392(3) 0.5514(3) 0.16473(14) 0.0308(7) Uani 1 1 d . C .
O11 O 0.1978(3) 0.5872(2) 0.35139(14) 0.0280(7) Uani 1 1 d . . .
O12 O -0.0499(3) 0.6711(2) 0.34664(14) 0.0266(6) Uani 1 1 d . . .
O13 O 0.1683(3) 0.3966(2) 0.29995(15) 0.0302(7) Uani 1 1 d . B .
O14 O -0.0733(3) 0.4841(2) 0.29035(14) 0.0282(7) Uani 1 1 d . B .
O10 O 0.0636(3) 0.7432(2) 0.22310(14) 0.0262(6) Uani 1 1 d . . .
O9 O 0.3079(3) 0.6512(2) 0.22652(14) 0.0284(7) Uani 1 1 d . . .
O2 O 0.5274(3) 0.8237(2) 0.47377(13) 0.0255(6) Uani 1 1 d . . .
O1 O 0.6790(3) 0.9719(2) 0.40345(13) 0.0259(6) Uani 1 1 d . A .
O4 O 0.2515(3) 0.9916(2) 0.50649(13) 0.0252(6) Uani 1 1 d . . .
O5 O 0.9109(3) 1.0381(2) 0.10827(13) 0.0268(7) Uani 1 1 d . . .
O7 O 1.0535(3) 0.8303(2) 0.04466(13) 0.0274(7) Uani 1 1 d . . .
O3 O 0.5976(3) 0.8583(2) 0.56349(13) 0.0250(6) Uani 1 1 d . . .
O6 O 1.1077(3) 1.0983(3) 0.05650(13) 0.0301(7) Uani 1 1 d . . .
C30 C 0.5957(5) 0.3522(4) 0.1855(2) 0.0332(11) Uani 1 1 d . . .
H30 H 0.5974 0.2928 0.1606 0.040 Uiso 1 1 calc R . .
C24 C 0.7056(4) 0.8498(4) 0.07389(18) 0.0231(9) Uani 1 1 d . . .
H24 H 0.7275 0.8263 0.0305 0.028 Uiso 1 1 calc R . .
C42 C 0.7039(4) 0.6603(3) 0.23532(18) 0.0195(8) Uani 1 1 d . . .
C28 C 0.6628(4) 0.5139(3) 0.19292(19) 0.0233(9) Uani 1 1 d . . .
C37 C 0.6276(4) 0.8324(3) 0.28929(17) 0.0183(8) Uani 1 1 d . . .
C23 C 0.6354(5) 0.9569(4) 0.0900(2) 0.0260(9) Uani 1 1 d . . .
H23 H 0.6080 1.0048 0.0573 0.031 Uiso 1 1 calc R . .
C27 C 0.7196(4) 0.6084(3) 0.17544(19) 0.0209(8) Uani 1 1 d . . .
C39 C 0.6661(4) 0.9280(3) 0.19766(19) 0.0204(8) Uani 1 1 d . . .
C26 C 0.7443(4) 0.6626(4) 0.1194(2) 0.0245(9) Uani 1 1 d . . .
H26 H 0.7596 0.6278 0.0792 0.029 Uiso 1 1 calc R . .
C32 C 0.5219(5) 0.4476(3) 0.2876(2) 0.0268(9) Uani 1 1 d . . .
H32 H 0.4713 0.4550 0.3314 0.032 Uiso 1 1 calc R . .
C36 C 0.5214(4) 0.8013(3) 0.33581(17) 0.0188(8) Uani 1 1 d . . .
C40 C 0.7408(4) 0.8179(3) 0.18067(18) 0.0204(8) Uani 1 1 d . . .
C41 C 0.7226(4) 0.7592(3) 0.23853(18) 0.0192(8) Uani 1 1 d . . .
C35 C 0.5189(4) 0.6911(3) 0.33696(18) 0.0211(8) Uani 1 1 d . . .
H35 H 0.4574 0.6664 0.3720 0.025 Uiso 1 1 calc R . .
C33 C 0.5940(4) 0.5231(3) 0.25970(19) 0.0221(8) Uani 1 1 d . . .
C19 C 0.4665(4) 1.0177(3) 0.28891(19) 0.0214(8) Uani 1 1 d . . .
C34 C 0.6073(4) 0.6217(3) 0.28634(19) 0.0203(8) Uani 1 1 d . . .
C25 C 0.7467(4) 0.7725(3) 0.12236(18) 0.0230(9) Uani 1 1 d . . .
C18 C 0.3700(5) 0.9925(3) 0.34600(19) 0.0232(9) Uani 1 1 d . . .
H18 H 0.2881 1.0483 0.3691 0.028 Uiso 1 1 calc R . .
C17 C 0.3933(4) 0.8894(3) 0.36809(18) 0.0216(8) Uani 1 1 d . . .
H17 H 0.3248 0.8756 0.4049 0.026 Uiso 1 1 calc R . .
C22 C 0.6025(4) 0.9984(3) 0.15444(19) 0.0223(8) Uani 1 1 d . . .
C31 C 0.5255(5) 0.3612(4) 0.2500(2) 0.0332(11) Uani 1 1 d . . .
H31 H 0.4797 0.3081 0.2687 0.040 Uiso 1 1 calc R . .
C29 C 0.6627(5) 0.4281(4) 0.1570(2) 0.0296(10) Uani 1 1 d . . .
H29 H 0.7089 0.4213 0.1127 0.035 Uiso 1 1 calc R . .
C38 C 0.5975(4) 0.9370(3) 0.26432(19) 0.0215(8) Uani 1 1 d . . .
C21 C 0.4853(5) 1.0937(3) 0.1821(2) 0.0271(9) Uani 1 1 d . . .
H21 H 0.4524 1.1511 0.1553 0.033 Uiso 1 1 calc R . .
C20 C 0.4204(5) 1.1030(3) 0.2464(2) 0.0276(9) Uani 1 1 d . . .
H20 H 0.3437 1.1668 0.2632 0.033 Uiso 1 1 calc R . .
C11 C 0.0626(5) 0.6436(3) 0.3730(2) 0.0248(9) Uani 1 1 d . . .
C15 C 0.1680(5) 0.4848(4) 0.1463(2) 0.0301(10) Uani 1 1 d . . .
C13 C 0.0271(5) 0.4082(4) 0.3067(2) 0.0272(9) Uani 1 1 d . . .
C9 C 0.2040(5) 0.7319(4) 0.21764(19) 0.0255(9) Uani 1 1 d . . .
C5 C 1.0090(5) 1.0867(4) 0.1043(2) 0.0274(9) Uani 1 1 d . . .
C7 C 1.1900(5) 0.8247(4) 0.02368(19) 0.0263(9) Uani 1 1 d . . .
C3 C 0.5764(4) 0.7992(3) 0.52384(19) 0.0235(9) Uani 1 1 d . . .
C1 C 0.7689(5) 0.9897(3) 0.43476(19) 0.0231(9) Uani 1 1 d . . .
C2 C 0.9255(5) 0.9906(4) 0.3936(2) 0.0312(10) Uani 1 1 d D A 1
F1 F 0.9961(7) 0.8914(4) 0.3631(3) 0.0293(14) Uiso 0.50 1 d PD A 1
F2 F 0.9096(7) 1.0619(6) 0.3497(4) 0.0298(15) Uiso 0.50 1 d PD A 1
F3 F 1.0194(6) 1.0071(6) 0.4286(3) 0.0308(13) Uiso 0.50 1 d PD A 1
F1X F 1.0278(13) 0.8988(8) 0.3858(6) 0.039(3) Uiso 0.25 1 d PD A 2
F2X F 0.9158(15) 1.0265(11) 0.3359(5) 0.046(4) Uiso 0.25 1 d PD A 2
F3X F 0.9823(12) 1.0608(9) 0.4218(5) 0.031(3) Uiso 0.25 1 d PD A 2
F1Y F 0.9678(17) 0.9155(11) 0.3469(6) 0.053(4) Uiso 0.25 1 d PD A 3
F2Y F 0.9193(17) 1.0809(9) 0.3689(7) 0.051(5) Uiso 0.25 1 d PD A 3
F3Y F 1.0324(11) 0.9576(10) 0.4300(5) 0.029(3) Uiso 0.25 1 d PD A 3
C4 C 0.6100(6) 0.6793(4) 0.5382(2) 0.0347(11) Uani 1 1 d . . .
F4 F 0.6767(4) 0.6184(2) 0.48636(15) 0.0614(10) Uani 1 1 d . . .
F5 F 0.4788(4) 0.6581(3) 0.56282(18) 0.0668(10) Uani 1 1 d . . .
F6 F 0.6975(4) 0.6520(2) 0.58049(15) 0.0509(8) Uani 1 1 d . . .
C6 C 1.0102(5) 1.1431(4) 0.1662(2) 0.0346(11) Uani 1 1 d . . .
F7 F 0.9193(4) 1.1173(3) 0.21601(14) 0.0691(11) Uani 1 1 d . . .
F8 F 0.9662(4) 1.2476(2) 0.16067(15) 0.0588(9) Uani 1 1 d . . .
F9 F 1.1482(3) 1.1181(3) 0.17761(15) 0.0555(9) Uani 1 1 d . . .
C8 C 1.3096(5) 0.7202(4) 0.0334(2) 0.0319(10) Uani 1 1 d . . .
F10 F 1.2587(3) 0.6698(2) 0.08405(13) 0.0432(7) Uani 1 1 d . . .
F11 F 1.4387(3) 0.7361(2) 0.04085(15) 0.0483(8) Uani 1 1 d . . .
F12 F 1.3429(4) 0.6555(2) -0.01722(13) 0.0503(8) Uani 1 1 d . . .
C10 C 0.2530(5) 0.8331(4) 0.1999(2) 0.0263(9) Uani 1 1 d . . .
F13 F 0.1938(3) 0.8826(2) 0.15234(13) 0.0397(7) Uani 1 1 d . . .
F14 F 0.2074(4) 0.9017(2) 0.24926(13) 0.0498(8) Uani 1 1 d . . .
F15 F 0.4034(3) 0.8133(2) 0.18234(16) 0.0523(9) Uani 1 1 d . . .
C12 C 0.0345(5) 0.6802(4) 0.4435(2) 0.0314(10) Uani 1 1 d . . .
F16 F 0.1452(3) 0.7209(3) 0.45236(14) 0.0538(8) Uani 1 1 d . . .
F17 F -0.0982(3) 0.7545(2) 0.46198(13) 0.0419(7) Uani 1 1 d . . .
F18 F 0.0348(4) 0.5978(2) 0.48051(13) 0.0542(8) Uani 1 1 d . . .
C14 C -0.0300(5) 0.3169(4) 0.3390(2) 0.0330(10) Uani 1 1 d D B 1
F19 F -0.0409(13) 0.3214(8) 0.3995(4) 0.053(2) Uiso 0.36 1 d PD B 1
F20 F -0.1650(8) 0.3138(7) 0.3278(4) 0.0327(18) Uiso 0.36 1 d PD B 1
F21 F 0.0669(9) 0.2188(5) 0.3143(4) 0.0332(17) Uiso 0.36 1 d PD B 1
F19X F -0.1260(10) 0.3578(6) 0.3969(4) 0.0319(18) Uiso 0.34 1 d PD B 2
F20X F -0.1152(11) 0.2865(7) 0.3048(4) 0.035(2) Uiso 0.34 1 d PD B 2
F21X F 0.0773(9) 0.2354(7) 0.3521(5) 0.040(2) Uiso 0.34 1 d PD B 2
F19Y F 0.0526(11) 0.2706(8) 0.3841(5) 0.036(2) Uiso 0.30 1 d PD B 3
F20Y F -0.1724(12) 0.3461(10) 0.3705(7) 0.069(3) Uiso 0.30 1 d PD B 3
F21Y F -0.0025(18) 0.2410(10) 0.2958(6) 0.071(4) Uiso 0.30 1 d PD B 3
C16 C 0.1939(6) 0.4287(5) 0.0808(2) 0.0475(14) Uani 1 1 d D C 1
F22 F 0.0795(9) 0.4631(8) 0.0514(4) 0.048(2) Uiso 0.38 1 d PD C 1
F23 F 0.3240(9) 0.4469(8) 0.0426(4) 0.0254(17) Uiso 0.38 1 d PD C 1
F24 F 0.2258(14) 0.3227(6) 0.0881(5) 0.042(3) Uiso 0.38 1 d PD C 1
F22X F 0.0600(8) 0.4162(7) 0.0693(4) 0.0325(17) Uiso 0.37 1 d PD C 2
F23X F 0.2649(12) 0.4648(7) 0.0332(4) 0.050(3) Uiso 0.37 1 d PD C 2
F24X F 0.2775(12) 0.3209(7) 0.0805(5) 0.051(3) Uiso 0.37 1 d PD C 2
F22Y F 0.1186(12) 0.5109(8) 0.0414(5) 0.035(2) Uiso 0.25 1 d PD C 3
F23Y F 0.3341(14) 0.4086(15) 0.0487(8) 0.070(6) Uiso 0.25 1 d PD C 3
F24Y F 0.132(2) 0.3569(13) 0.0813(8) 0.073(4) Uiso 0.25 1 d PD C 3

loop_
_atom_site_aniso_label
_atom_site_aniso_U_11
_atom_site_aniso_U_22
_atom_site_aniso_U_33
_atom_site_aniso_U_23
_atom_site_aniso_U_13
_atom_site_aniso_U_12
Rh1 0.01625(15) 0.02229(17) 0.01489(15) -0.00017(12) -0.00292(11) -0.00597(12)
Rh2 0.02007(17) 0.0343(2) 0.01823(16) 0.00794(13) -0.00555(12) -0.01320(14)
Rh3 0.01578(16) 0.02901(19) 0.02248(17) 0.00503(13) -0.00388(12) -0.00450(13)
Rh4 0.01491(15) 0.02799(18) 0.02131(17) 0.00475(13) -0.00358(12) -0.00577(13)
O8 0.0243(15) 0.0402(19) 0.0304(17) 0.0156(14) -0.0081(13) -0.0134(14)
O15 0.0229(16) 0.045(2) 0.0262(16) -0.0041(14) -0.0047(13) 0.0000(14)
O16 0.0200(15) 0.046(2) 0.0253(16) -0.0007(14) -0.0054(12) -0.0071(14)
O11 0.0210(15) 0.0354(18) 0.0250(16) 0.0023(13) -0.0056(12) -0.0037(13)
O12 0.0200(15) 0.0305(17) 0.0264(16) -0.0006(13) -0.0031(12) -0.0039(12)
O13 0.0244(16) 0.0299(17) 0.0351(17) 0.0088(14) -0.0069(13) -0.0061(13)
O14 0.0207(15) 0.0277(17) 0.0353(17) 0.0068(13) -0.0040(13) -0.0076(13)
O10 0.0189(14) 0.0293(16) 0.0309(16) 0.0094(13) -0.0062(12) -0.0081(12)
O9 0.0172(14) 0.0353(18) 0.0338(17) 0.0124(14) -0.0077(12) -0.0087(13)
O2 0.0332(16) 0.0232(16) 0.0221(15) 0.0020(12) -0.0089(12) -0.0091(13)
O1 0.0209(14) 0.0392(18) 0.0173(14) -0.0022(13) -0.0022(11) -0.0094(13)
O4 0.0196(14) 0.0355(17) 0.0211(15) -0.0005(12) -0.0040(11) -0.0090(12)
O5 0.0246(15) 0.0385(18) 0.0201(15) 0.0055(13) -0.0036(12) -0.0145(13)
O7 0.0252(16) 0.0347(18) 0.0244(15) 0.0079(13) -0.0057(12) -0.0125(13)
O3 0.0299(16) 0.0247(16) 0.0205(15) -0.0008(12) -0.0075(12) -0.0064(13)
O6 0.0309(16) 0.046(2) 0.0207(15) 0.0054(13) -0.0061(13) -0.0219(15)
C30 0.026(2) 0.030(2) 0.047(3) -0.010(2) -0.010(2) -0.0084(19)
C24 0.0168(19) 0.042(3) 0.0146(19) 0.0070(17) -0.0020(15) -0.0171(18)
C42 0.0141(18) 0.025(2) 0.0178(19) 0.0018(16) -0.0047(15) -0.0025(15)
C28 0.0158(19) 0.026(2) 0.025(2) -0.0012(17) -0.0056(16) -0.0014(16)
C37 0.0156(18) 0.028(2) 0.0136(18) -0.0011(16) -0.0055(14) -0.0084(16)
C23 0.020(2) 0.040(3) 0.024(2) 0.0145(19) -0.0060(16) -0.0172(18)
C27 0.0145(18) 0.024(2) 0.022(2) -0.0036(16) -0.0032(15) -0.0014(15)
C39 0.0153(18) 0.026(2) 0.023(2) 0.0013(17) -0.0033(15) -0.0116(16)
C26 0.0120(18) 0.038(3) 0.022(2) -0.0039(18) -0.0021(15) -0.0052(17)
C32 0.019(2) 0.031(2) 0.030(2) 0.0112(19) -0.0083(17) -0.0055(17)
C36 0.0181(19) 0.028(2) 0.0131(18) 0.0005(16) -0.0060(14) -0.0090(16)
C40 0.0124(18) 0.031(2) 0.020(2) 0.0039(17) -0.0033(15) -0.0109(16)
C41 0.0127(18) 0.030(2) 0.0158(19) 0.0010(16) -0.0051(14) -0.0063(16)
C35 0.022(2) 0.025(2) 0.0182(19) 0.0050(16) -0.0076(16) -0.0086(17)
C33 0.0150(18) 0.025(2) 0.025(2) 0.0027(17) -0.0071(16) -0.0013(16)
C19 0.020(2) 0.023(2) 0.025(2) -0.0027(17) -0.0072(16) -0.0090(16)
C34 0.0171(19) 0.022(2) 0.022(2) 0.0050(16) -0.0088(15) -0.0032(16)
C25 0.0149(19) 0.037(2) 0.0166(19) 0.0012(17) 0.0014(15) -0.0097(17)
C18 0.021(2) 0.029(2) 0.022(2) -0.0055(17) -0.0059(16) -0.0094(17)
C17 0.0184(19) 0.033(2) 0.0163(19) -0.0025(17) -0.0038(15) -0.0107(17)
C22 0.0176(19) 0.025(2) 0.026(2) 0.0063(17) -0.0034(16) -0.0113(16)
C31 0.022(2) 0.025(2) 0.056(3) 0.005(2) -0.013(2) -0.0086(18)
C29 0.022(2) 0.033(2) 0.032(2) -0.0057(19) -0.0022(18) -0.0055(18)
C38 0.0140(18) 0.031(2) 0.023(2) 0.0011(17) -0.0074(15) -0.0101(16)
C21 0.025(2) 0.028(2) 0.034(2) 0.0096(19) -0.0110(18) -0.0138(18)
C20 0.027(2) 0.021(2) 0.038(3) 0.0024(19) -0.0105(19) -0.0109(18)
C11 0.026(2) 0.020(2) 0.028(2) 0.0022(17) -0.0039(17) -0.0067(17)
C15 0.023(2) 0.039(3) 0.024(2) 0.0014(19) 0.0002(17) -0.0063(19)
C13 0.024(2) 0.033(2) 0.025(2) 0.0006(18) -0.0045(17) -0.0076(18)
C9 0.021(2) 0.036(3) 0.018(2) 0.0027(18) -0.0045(16) -0.0072(18)
C5 0.025(2) 0.036(3) 0.024(2) 0.0101(18) -0.0110(17) -0.0099(19)
C7 0.029(2) 0.038(3) 0.016(2) 0.0076(18) -0.0070(17) -0.0160(19)
C3 0.0169(19) 0.028(2) 0.024(2) 0.0030(18) -0.0032(16) -0.0048(17)
C1 0.021(2) 0.023(2) 0.023(2) 0.0004(17) -0.0027(16) -0.0041(16)
C2 0.026(2) 0.046(3) 0.025(2) 0.005(2) -0.0025(18) -0.017(2)
C4 0.044(3) 0.028(3) 0.039(3) 0.007(2) -0.017(2) -0.015(2)
F4 0.106(3) 0.0244(16) 0.0490(19) -0.0036(14) -0.0221(19) -0.0067(17)
F5 0.061(2) 0.060(2) 0.094(3) 0.039(2) -0.025(2) -0.0374(18)
F6 0.072(2) 0.0317(16) 0.058(2) 0.0180(14) -0.0399(17) -0.0114(15)
C6 0.032(3) 0.042(3) 0.031(3) 0.002(2) -0.006(2) -0.014(2)
F7 0.092(3) 0.110(3) 0.0248(16) -0.0075(17) 0.0051(16) -0.071(2)
F8 0.076(2) 0.0373(18) 0.052(2) -0.0014(15) -0.0154(17) 0.0031(16)
F9 0.0444(18) 0.069(2) 0.057(2) -0.0180(17) -0.0307(15) -0.0047(16)
C8 0.035(3) 0.036(3) 0.028(2) 0.004(2) -0.0056(19) -0.015(2)
F10 0.0502(18) 0.0368(16) 0.0337(15) 0.0116(12) -0.0023(13) -0.0045(13)
F11 0.0323(15) 0.0454(18) 0.066(2) 0.0055(15) -0.0190(14) -0.0041(13)
F12 0.067(2) 0.0440(18) 0.0326(16) -0.0105(13) -0.0066(14) -0.0065(16)
C10 0.019(2) 0.036(3) 0.026(2) 0.0037(19) -0.0079(17) -0.0098(18)
F13 0.0525(17) 0.0383(16) 0.0405(16) 0.0176(13) -0.0259(14) -0.0223(14)
F14 0.072(2) 0.0529(19) 0.0315(16) -0.0053(14) -0.0022(15) -0.0354(17)
F15 0.0213(14) 0.0501(19) 0.084(2) 0.0210(17) -0.0044(14) -0.0144(13)
C12 0.029(2) 0.038(3) 0.024(2) 0.002(2) -0.0047(18) -0.005(2)
F16 0.0420(17) 0.079(2) 0.0454(18) -0.0182(16) -0.0098(14) -0.0223(17)
F17 0.0368(15) 0.0460(17) 0.0341(15) -0.0081(13) 0.0005(12) -0.0032(13)
F18 0.075(2) 0.0495(19) 0.0277(16) 0.0095(14) -0.0061(15) -0.0065(17)
C14 0.028(2) 0.035(3) 0.035(3) 0.005(2) -0.004(2) -0.009(2)
C16 0.028(3) 0.078(4) 0.031(3) -0.003(3) -0.005(2) -0.006(3)

loop_
_atom_type_symbol
_atom_type_description
_atom_type_scat_dispersion_real
_atom_type_scat_dispersion_imag
_atom_type_scat_source
C C 0.0033 0.0016 'International Tables Vol C Tables 4.2.6.8 and 6.1.1.4'
H H 0.0000 0.0000 'International Tables Vol C Tables 4.2.6.8 and 6.1.1.4'
O O 0.0106 0.0060 'International Tables Vol C Tables 4.2.6.8 and 6.1.1.4'
F F 0.0171 0.0103 'International Tables Vol C Tables 4.2.6.8 and 6.1.1.4'
Rh Rh -1.1178 0.9187 'International Tables Vol C Tables 4.2.6.8 and 6.1.1.4'

loop_
_geom_angle_atom_site_label_1
_geom_angle_atom_site_label_2
_geom_angle_atom_site_label_3
_geom_angle
_geom_angle_site_symmetry_1
_geom_angle_site_symmetry_3
_geom_angle_publ_flag
O1 Rh1 O2 91.52(12) . . yes
O1 Rh1 O4 175.51(11) . . yes
O2 Rh1 O4 88.02(12) . . yes
O1 Rh1 O3 88.64(12) . 2_676 yes
O2 Rh1 O3 175.20(11) . 2_676 yes
O4 Rh1 O3 91.45(12) . 2_676 yes
O1 Rh1 Rh1 87.99(8) . 2_676 yes
O2 Rh1 Rh1 87.08(8) . 2_676 yes
O4 Rh1 Rh1 87.52(8) . 2_676 yes
O3 Rh1 Rh1 88.13(8) 2_676 2_676 yes
O1 Rh1 C17 96.56(12) . . yes
O2 Rh1 C17 76.36(13) . . yes
O4 Rh1 C17 87.67(12) . . yes
O3 Rh1 C17 108.39(12) 2_676 . yes
Rh1 Rh1 C17 162.90(10) 2_676 . yes
O1 Rh1 C18 91.02(12) . . yes
O2 Rh1 C18 107.71(12) . . yes
O4 Rh1 C18 93.38(12) . . yes
O3 Rh1 C18 77.08(12) 2_676 . yes
Rh1 Rh1 C18 165.20(10) 2_676 . yes
C17 Rh1 C18 31.71(13) . . yes
O5 Rh2 O6 175.20(11) . 2_775 yes
O5 Rh2 O8 89.65(12) . . yes
O6 Rh2 O8 89.75(13) 2_775 . yes
O5 Rh2 O7 90.51(12) . . yes
O6 Rh2 O7 89.70(12) 2_775 . yes
O8 Rh2 O7 175.33(11) . . yes
O5 Rh2 Rh2 86.89(8) . 2_775 yes
O6 Rh2 Rh2 88.33(8) 2_775 2_775 yes
O8 Rh2 Rh2 87.16(8) . 2_775 yes
O7 Rh2 Rh2 88.18(8) . 2_775 yes
O5 Rh2 C23 86.38(12) . . yes
O6 Rh2 C23 98.14(13) 2_775 . yes
O8 Rh2 C23 77.54(13) . . yes
O7 Rh2 C23 107.13(13) . . yes
Rh2 Rh2 C23 163.30(11) 2_775 . yes
O5 Rh2 C24 102.83(12) . . yes
O6 Rh2 C24 81.94(12) 2_775 . yes
O8 Rh2 C24 103.29(12) . . yes
O7 Rh2 C24 81.23(12) . . yes
Rh2 Rh2 C24 165.61(10) 2_775 . yes
C23 Rh2 C24 30.63(13) . . yes
O9 Rh3 O11 88.82(12) . . yes
O9 Rh3 O15 92.29(13) . . yes
O11 Rh3 O15 175.73(11) . . yes
O9 Rh3 O13 175.53(11) . . yes
O11 Rh3 O13 89.43(12) . . yes
O15 Rh3 O13 89.16(13) . . yes
O9 Rh3 Rh4 87.52(8) . . yes
O11 Rh3 Rh4 87.49(8) . . yes
O15 Rh3 Rh4 88.44(8) . . yes
O13 Rh3 Rh4 88.30(8) . . yes
O9 Rh3 C32 87.49(12) . . yes
O11 Rh3 C32 81.85(13) . . yes
O15 Rh3 C32 102.31(13) . . yes
O13 Rh3 C32 96.33(12) . . yes
Rh4 Rh3 C32 168.32(10) . . yes
O9 Rh3 C31 103.76(12) . . yes
O11 Rh3 C31 106.61(13) . . yes
O15 Rh3 C31 77.13(13) . . yes
O13 Rh3 C31 80.68(12) . . yes
Rh4 Rh3 C31 161.87(10) . . yes
C32 Rh3 C31 29.59(13) . . yes
O14 Rh4 O16 90.21(12) . . yes
O14 Rh4 O10 174.73(12) . . yes
O16 Rh4 O10 91.73(12) . . yes
O14 Rh4 O12 88.41(12) . . yes
O16 Rh4 O12 175.24(12) . . yes
O10 Rh4 O12 89.26(12) . . yes
O14 Rh4 Rh3 87.21(8) . . yes
O16 Rh4 Rh3 87.04(8) . . yes
O10 Rh4 Rh3 88.00(8) . . yes
O12 Rh4 Rh3 88.35(8) . . yes
C7 O8 Rh2 117.9(3) 2_775 . ?
C15 O15 Rh3 116.6(3) . . ?
C15 O16 Rh4 117.9(3) . . ?
C11 O11 Rh3 117.6(3) . . ?
C11 O12 Rh4 116.3(3) . . ?
C13 O13 Rh3 116.9(3) . . ?
C13 O14 Rh4 118.3(3) . . ?
C9 O10 Rh4 116.9(3) . . ?
C9 O9 Rh3 117.8(3) . . ?
C3 O2 Rh1 118.7(3) . . ?
C1 O1 Rh1 117.4(3) . . ?
C1 O4 Rh1 117.5(3) 2_676 . ?
C5 O5 Rh2 118.7(3) . . ?
C7 O7 Rh2 117.1(3) . . ?
C3 O3 Rh1 117.0(3) . 2_676 ?
C5 O6 Rh2 116.5(3) . 2_775 ?
C29 C30 C31 121.1(4) . . yes
C29 C30 H30 119.4 . . ?
C31 C30 H30 119.4 . . ?
C23 C24 C25 121.2(4) . . yes
C23 C24 Rh2 69.3(2) . . yes
C25 C24 Rh2 118.1(3) . . yes
C23 C24 H24 119.4 . . ?
C25 C24 H24 119.4 . . ?
Rh2 C24 H24 83.1 . . ?
C41 C42 C27 121.6(4) . . yes
C41 C42 C34 121.5(4) . . yes
C27 C42 C34 111.7(4) . . yes
C29 C28 C33 119.7(4) . . yes
C29 C28 C27 131.9(4) . . yes
C33 C28 C27 108.3(3) . . yes
C36 C37 C38 122.5(4) . . yes
C36 C37 C41 120.3(4) . . yes
C38 C37 C41 107.6(3) . . yes
C24 C23 C22 122.3(4) . . yes
C24 C23 Rh2 80.1(2) . . yes
C22 C23 Rh2 111.8(3) . . yes
C24 C23 H23 118.9 . . ?
C22 C23 H23 118.9 . . ?
Rh2 C23 H23 78.1 . . ?
C26 C27 C42 119.5(4) . . yes
C26 C27 C28 133.8(4) . . yes
C42 C27 C28 104.5(3) . . yes
C22 C39 C40 121.4(4) . . yes
C22 C39 C38 121.6(4) . . yes
C40 C39 C38 108.7(4) . . yes
C27 C26 C25 119.5(4) . . yes
C27 C26 H26 120.2 . . ?
C25 C26 H26 120.2 . . ?
C31 C32 C33 118.9(4) . . yes
C31 C32 Rh3 81.3(3) . . yes
C33 C32 Rh3 102.5(3) . . yes
C31 C32 H32 120.6 . . ?
C33 C32 H32 120.6 . . ?
Rh3 C32 H32 86.3 . . ?
C37 C36 C35 119.5(4) . . yes
C37 C36 C17 114.6(4) . . yes
C35 C36 C17 123.4(3) . . yes
C25 C40 C39 123.1(4) . . yes
C25 C40 C41 120.7(4) . . yes
C39 C40 C41 106.9(3) . . yes
C42 C41 C37 119.2(4) . . yes
C42 C41 C40 118.8(4) . . yes
C37 C41 C40 108.4(3) . . yes
C34 C35 C36 119.3(4) . . yes
C34 C35 H35 120.3 . . ?
C36 C35 H35 120.3 . . ?
C32 C33 C28 119.9(4) . . yes
C32 C33 C34 131.2(4) . . yes
C28 C33 C34 108.8(4) . . yes
C38 C19 C20 116.1(4) . . yes
C38 C19 C18 115.5(4) . . yes
C20 C19 C18 125.9(4) . . yes
C35 C34 C42 119.0(4) . . yes
C35 C34 C33 133.2(4) . . yes
C42 C34 C33 104.6(3) . . yes
C40 C25 C26 119.2(4) . . yes
C40 C25 C24 114.2(4) . . yes
C26 C25 C24 123.6(4) . . yes
C17 C18 C19 122.0(4) . . yes
C17 C18 Rh1 70.1(2) . . yes
C19 C18 Rh1 118.1(3) . . yes
C17 C18 H18 119.0 . . ?
C19 C18 H18 119.0 . . ?
Rh1 C18 H18 82.2 . . ?
C18 C17 C36 121.2(4) . . yes
C18 C17 Rh1 78.1(2) . . yes
C36 C17 Rh1 112.2(2) . . yes
C18 C17 H17 119.4 . . ?
C36 C17 H17 119.4 . . ?
Rh1 C17 H17 79.9 . . ?
C39 C22 C23 115.6(4) . . yes
C39 C22 C21 115.6(4) . . yes
C23 C22 C21 127.1(4) . . yes
C30 C31 C32 120.5(4) . . yes
C30 C31 Rh3 106.7(3) . . yes
C32 C31 Rh3 69.1(2) . . yes
C30 C31 H31 119.8 . . ?
C32 C31 H31 119.8 . . ?
Rh3 C31 H31 94.0 . . ?
C30 C29 C28 119.8(4) . . yes
C30 C29 H29 120.1 . . ?
C28 C29 H29 120.1 . . ?
C19 C38 C37 122.3(4) . . yes
C19 C38 C39 121.5(4) . . yes
C37 C38 C39 108.2(3) . . yes
C20 C21 C22 121.4(4) . . yes
C20 C21 H21 119.3 . . ?
C22 C21 H21 119.3 . . ?
C21 C20 C19 121.2(4) . . yes
C21 C20 H20 119.4 . . ?
C19 C20 H20 119.4 . . ?
O12 C11 O11 130.0(4) . . yes
O12 C11 C12 116.9(4) . . yes
O11 C11 C12 113.1(4) . . yes
O15 C15 O16 129.8(4) . . yes
O15 C15 C16 114.8(4) . . yes
O16 C15 C16 115.5(4) . . yes
O14 C13 O13 129.0(4) . . yes
O14 C13 C14 115.3(4) . . yes
O13 C13 C14 115.7(4) . . yes
O9 C9 O10 129.5(4) . . yes
O9 C9 C10 115.6(4) . . yes
O10 C9 C10 114.8(4) . . yes
O5 C5 O6 129.5(4) . . yes
O5 C5 C6 116.1(4) . . yes
O6 C5 C6 114.3(4) . . yes
O7 C7 O8 129.7(4) . 2_775 yes
O7 C7 C8 117.4(4) . . yes
O8 C7 C8 112.9(4) 2_775 . yes
O3 C3 O2 129.1(4) . . yes
O3 C3 C4 116.9(4) . . yes
O2 C3 C4 114.0(4) . . yes
O4 C1 O1 129.6(4) 2_676 . yes
O4 C1 C2 116.4(4) 2_676 . yes
O1 C1 C2 114.0(4) . . yes
F2 C2 F3 110.0(6) . . yes
F2 C2 F1 107.7(6) . . yes
F3 C2 F1 106.7(5) . . yes
F2 C2 C1 111.0(4) . . yes
F3 C2 C1 112.3(4) . . yes
F1 C2 C1 108.9(4) . . yes
F4 C4 F6 108.4(4) . . yes
F4 C4 F5 108.0(4) . . yes
F6 C4 F5 107.3(4) . . yes
F4 C4 C3 112.1(4) . . yes
F6 C4 C3 111.9(4) . . yes
F5 C4 C3 108.9(4) . . yes
F9 C6 F7 108.0(4) . . yes
F9 C6 F8 107.0(4) . . yes
F7 C6 F8 108.7(4) . . yes
F9 C6 C5 111.1(4) . . yes
F7 C6 C5 111.8(4) . . yes
F8 C6 C5 110.2(4) . . yes
F10 C8 F11 107.5(4) . . yes
F10 C8 F12 107.9(4) . . yes
F11 C8 F12 107.5(4) . . yes
F10 C8 C7 111.8(4) . . yes
F11 C8 C7 112.5(4) . . yes
F12 C8 C7 109.5(4) . . yes
F14 C10 F15 106.8(4) . . yes
F14 C10 F13 107.4(4) . . yes
F15 C10 F13 107.2(4) . . yes
F14 C10 C9 110.7(3) . . yes
F15 C10 C9 112.6(4) . . yes
F13 C10 C9 111.8(3) . . yes
F18 C12 F17 108.3(4) . . yes
F18 C12 F16 108.4(4) . . yes
F17 C12 F16 107.8(4) . . yes
F18 C12 C11 109.6(4) . . yes
F17 C12 C11 112.2(4) . . yes
F16 C12 C11 110.5(4) . . yes
F19 C14 F20 108.7(7) . . yes
F19 C14 F21 109.5(7) . . yes
F20 C14 F21 102.5(6) . . yes
F19 C14 C13 110.8(5) . . yes
F20 C14 C13 114.1(5) . . yes
F21 C14 C13 110.8(4) . . yes
F22 C16 F24 110.6(8) . . yes
F22 C16 F23 108.7(7) . . yes
F24 C16 F23 106.6(7) . . yes
F22 C16 C15 114.2(5) . . yes
F24 C16 C15 109.4(6) . . yes
F23 C16 C15 107.1(5) . . yes

loop_
_geom_bond_atom_site_label_1
_geom_bond_atom_site_label_2
_geom_bond_distance
_geom_bond_site_symmetry_2
_geom_bond_publ_flag
Rh1 O1 2.030(3) . yes
Rh1 O2 2.036(3) . yes
Rh1 O4 2.039(3) . yes
Rh1 O3 2.048(3) 2_676 yes
Rh1 Rh1 2.4275(6) 2_676 yes
Rh1 C17 2.478(4) . yes
Rh1 C18 2.578(4) . yes
Rh2 O5 2.029(3) . yes
Rh2 O6 2.037(3) 2_775 yes
Rh2 O8 2.040(3) . yes
Rh2 O7 2.046(3) . yes
Rh2 Rh2 2.4330(6) 2_775 yes
Rh2 C23 2.538(4) . yes
Rh2 C24 2.673(4) . yes
Rh3 O9 2.031(3) . yes
Rh3 O11 2.032(3) . yes
Rh3 O15 2.033(3) . yes
Rh3 O13 2.034(3) . yes
Rh3 Rh4 2.4252(4) . yes
Rh3 C32 2.638(4) . yes
Rh3 C31 2.792(4) . yes
Rh4 O14 2.031(3) . yes
Rh4 O16 2.033(3) . yes
Rh4 O10 2.039(3) . yes
Rh4 O12 2.044(3) . yes
O8 C7 1.266(5) 2_775 yes
O15 C15 1.249(5) . yes
O16 C15 1.255(5) . yes
O11 C11 1.260(5) . yes
O12 C11 1.255(5) . yes
O13 C13 1.259(5) . yes
O14 C13 1.251(5) . yes
O10 C9 1.256(5) . yes
O9 C9 1.251(5) . yes
O2 C3 1.251(5) . yes
O1 C1 1.254(5) . yes
O4 C1 1.253(5) 2_676 yes
O5 C5 1.243(5) . yes
O7 C7 1.238(5) . yes
O3 C3 1.248(5) . yes
O3 Rh1 2.048(3) 2_676 yes
O6 C5 1.259(5) . yes
O6 Rh2 2.037(3) 2_775 yes
C30 C29 1.377(6) . yes
C30 C31 1.391(7) . yes
C30 H30 0.9500 . ?
C24 C23 1.383(6) . yes
C24 C25 1.458(6) . yes
C24 H24 0.9500 . ?
C42 C41 1.357(6) . yes
C42 C27 1.430(5) . yes
C42 C34 1.437(5) . yes
C28 C29 1.380(6) . yes
C28 C33 1.431(6) . yes
C28 C27 1.485(6) . yes
C37 C36 1.386(5) . yes
C37 C38 1.425(6) . yes
C37 C41 1.432(5) . yes
C23 C22 1.437(6) . yes
C23 H23 0.9500 . ?
C27 C26 1.385(6) . yes
C39 C22 1.386(6) . yes
C39 C40 1.426(6) . yes
C39 C38 1.428(5) . yes
C26 C25 1.445(6) . yes
C26 H26 0.9500 . ?
C32 C31 1.394(6) . yes
C32 C33 1.397(6) . yes
C32 H32 0.9500 . ?
C36 C35 1.444(5) . yes
C36 C17 1.463(5) . yes
C40 C25 1.384(5) . yes
C40 C41 1.441(5) . yes
C35 C34 1.390(5) . yes
C35 H35 0.9500 . ?
C33 C34 1.473(6) . yes
C19 C38 1.379(5) . yes
C19 C20 1.443(6) . yes
C19 C18 1.445(6) . yes
C18 C17 1.385(6) . yes
C18 H18 0.9500 . ?
C17 H17 0.9500 . ?
C22 C21 1.444(6) . yes
C31 H31 0.9500 . ?
C29 H29 0.9500 . ?
C21 C20 1.375(6) . yes
C21 H21 0.9500 . ?
C20 H20 0.9500 . ?
C11 C12 1.545(6) . yes
C15 C16 1.546(7) . yes
C13 C14 1.529(6) . yes
C9 C10 1.531(6) . yes
C5 C6 1.542(6) . yes
C7 O8 1.266(5) 2_775 yes
C7 C8 1.536(6) . yes
C3 C4 1.540(6) . yes
C1 O4 1.253(5) 2_676 yes
C1 C2 1.539(6) . yes
C2 F2 1.304(7) . yes
C2 F3 1.332(6) . yes
C2 F1 1.385(7) . yes
C4 F4 1.316(6) . yes
C4 F6 1.321(5) . yes
C4 F5 1.328(6) . yes
C6 F9 1.309(5) . yes
C6 F7 1.314(5) . yes
C6 F8 1.316(6) . yes
C8 F10 1.321(5) . yes
C8 F11 1.322(5) . yes
C8 F12 1.324(5) . yes
C10 F14 1.323(5) . yes
C10 F15 1.323(5) . yes
C10 F13 1.325(5) . yes
C12 F18 1.315(5) . yes
C12 F17 1.325(5) . yes
C12 F16 1.338(5) . yes
C14 F19 1.280(9) . yes
C14 F20 1.343(8) . yes
C14 F21 1.383(8) . yes
C16 F22 1.316(8) . yes
C16 F24 1.340(9) . yes
C16 F23 1.389(8) . yes
